data_7029405
loop_
_publ_author_name
'Zhao, Jun-Wei'
'Li, Yan-Zhou'
'Ji, Fan'
'Yuan, Jing'
'Chen, Li-Juan'
'Yang, Guo-Yu'

_publ_section_title
;
 Syntheses, structures and electrochemical properties of a class of 1-D
 double chain polyoxotungstate hybrids
 [H2dap][Cu(dap)2]0.5[Cu(dap)2(H2O)][Ln(H2O)3(\a-GeW11O39)]&#x00B7;3H2O.
;
_journal_issue 15
_journal_name_full 'Dalton transactions (Cambridge, England : 2003)'
_journal_page_first 5694
_journal_page_last 5706
_journal_paper_doi 10.1039/c3dt53616e
_journal_volume 43
_journal_year 2014
_chemical_formula_sum 'C12 H56 Cu1.5 Ge N8 O46 Sm W11'
_chemical_formula_weight 3389.25
_chemical_name_systematic
; 
 ? 
;
_space_group_IT_number 2
_symmetry_cell_setting triclinic
_symmetry_space_group_name_Hall '-P 1'
_symmetry_space_group_name_H-M 'P -1'
_atom_sites_solution_hydrogens geom
_atom_sites_solution_primary direct
_atom_sites_solution_secondary difmap
_audit_creation_method SHELXL-97
_cell_angle_alpha 85.602(5)
_cell_angle_beta 75.868(5)
_cell_angle_gamma 74.308(5)
_cell_formula_units_Z 2
_cell_length_a 11.408(3)
_cell_length_b 12.563(4)
_cell_length_c 21.400(6)
_cell_measurement_reflns_used 9897
_cell_measurement_temperature 296(2)
_cell_measurement_theta_max 25.00
_cell_measurement_theta_min 1.96
_cell_volume 2863.2(14)
_computing_cell_refinement 'Bruker XSCANS'
_computing_data_collection 'Bruker XSCANS'
_computing_data_reduction 'Bruker SHELXTL'
_computing_molecular_graphics 'Bruker SHELXTL'
_computing_publication_material 'Bruker SHELXTL'
_computing_structure_refinement 'SHELXL-97 (Sheldrick, 1997)'
_computing_structure_solution 'SHELXS-97 (Sheldrick, 1990)'
_diffrn_ambient_temperature 296(2)
_diffrn_detector_area_resol_mean none
_diffrn_measured_fraction_theta_full 0.980
_diffrn_measured_fraction_theta_max 0.980
_diffrn_measurement_device_type 'Bruker APEX-II'
_diffrn_measurement_method '\w scans'
_diffrn_radiation_monochromator graphite
_diffrn_radiation_source 'fine-focus sealed tube'
_diffrn_radiation_type MoK\a
_diffrn_radiation_wavelength 0.71073
_diffrn_reflns_av_R_equivalents 0.0922
_diffrn_reflns_av_sigmaI/netI 0.2069
_diffrn_reflns_limit_h_max 13
_diffrn_reflns_limit_h_min -13
_diffrn_reflns_limit_k_max 14
_diffrn_reflns_limit_k_min -14
_diffrn_reflns_limit_l_max 25
_diffrn_reflns_limit_l_min -17
_diffrn_reflns_number 14149
_diffrn_reflns_theta_full 25.00
_diffrn_reflns_theta_max 25.00
_diffrn_reflns_theta_min 1.96
_diffrn_standards_decay_% none
_diffrn_standards_interval_count none
_diffrn_standards_interval_time none
_diffrn_standards_number none
_exptl_absorpt_coefficient_mu 24.166
_exptl_absorpt_correction_T_max 0.1763
_exptl_absorpt_correction_T_min 0.0351
_exptl_absorpt_correction_type multi-scan
_exptl_absorpt_process_details SADABS
_exptl_crystal_colour purple
_exptl_crystal_density_diffrn 3.931
_exptl_crystal_density_method 'not measured'
_exptl_crystal_description PRISM
_exptl_crystal_F_000 3007
_exptl_crystal_size_max 0.42
_exptl_crystal_size_mid 0.20
_exptl_crystal_size_min 0.11
_refine_diff_density_max 4.273
_refine_diff_density_min -4.501
_refine_diff_density_rms 0.645
_refine_ls_extinction_method none
_refine_ls_goodness_of_fit_ref 1.005
_refine_ls_hydrogen_treatment constr
_refine_ls_matrix_type full
_refine_ls_number_parameters 632
_refine_ls_number_reflns 9897
_refine_ls_number_restraints 149
_refine_ls_restrained_S_all 1.002
_refine_ls_R_factor_all 0.1474
_refine_ls_R_factor_gt 0.0964
_refine_ls_shift/su_max 0.000
_refine_ls_shift/su_mean 0.000
_refine_ls_structure_factor_coef Fsqd
_refine_ls_weighting_details 'calc w=1/[\s^2^(Fo^2^)+(0.0368P)^2^+0.0000P] where P=(Fo^2^+2Fc^2^)/3'
_refine_ls_weighting_scheme calc
_refine_ls_wR_factor_gt 0.2208
_refine_ls_wR_factor_ref 0.2491
_reflns_number_gt 5951
_reflns_number_total 9897
_reflns_threshold_expression >2sigma(I)
_cod_data_source_file c3dt53616e.txt
_cod_data_source_block 4
_cod_depositor_comments
;
The following automatic conversions were performed:

'_symmetry_cell_setting' value 'Triclinic' changed to 'triclinic'
according to
/usr/data/users/saulius/crontab/automatic-downloads/current/RSC/lib/dictionaries/cif_core.dic
dictionary named 'cif_core.dic' version 2.4.2 from 2011-04-26.

Automatic conversion script
Id: cif_fix_values 2281 2013-09-26 08:29:07Z andrius 
;
_cod_original_cell_volume 2863.3(14)
_cod_original_sg_symbol_H-M P-1
_cod_original_formula_sum 'C12 H56 Cu1.50 Ge N8 O46 Sm W11'
_cod_database_code 7029405

loop_
_symmetry_equiv_pos_as_xyz
'x, y, z'
'-x, -y, -z'

loop_
_atom_site_label
_atom_site_type_symbol
_atom_site_fract_x
_atom_site_fract_y
_atom_site_fract_z
_atom_site_U_iso_or_equiv
_atom_site_adp_type
_atom_site_occupancy
_atom_site_symmetry_multiplicity
_atom_site_calc_flag
_atom_site_refinement_flags
W1 W 0.47544(13) 0.85993(10) 0.33028(6) 0.0292(4) Uani 1 1 d .
W2 W 0.47475(14) 0.68923(10) 0.19621(6) 0.0304(4) Uani 1 1 d U
W3 W 0.56520(14) 0.55211(10) 0.34483(6) 0.0311(4) Uani 1 1 d .
W4 W 0.83348(14) 0.40795(10) 0.25088(6) 0.0321(4) Uani 1 1 d .
W5 W 0.74246(14) 0.54366(10) 0.10356(5) 0.0315(4) Uani 1 1 d .
W6 W 0.66184(14) 0.82134(10) 0.09247(6) 0.0322(4) Uani 1 1 d .
W7 W 0.66699(13) 0.98829(10) 0.22645(6) 0.0299(4) Uani 1 1 d .
W8 W 0.75763(13) 0.86119(10) 0.35851(6) 0.0286(4) Uani 1 1 d .
W9 W 0.84664(14) 0.55870(10) 0.37004(6) 0.0319(4) Uani 1 1 d .
W10 W 1.05296(14) 0.55015(10) 0.13755(6) 0.0338(4) Uani 1 1 d .
W11 W 0.97300(14) 0.82498(10) 0.12581(6) 0.0325(4) Uani 1 1 d .
Sm1 Sm 1.10825(18) 0.70364(14) 0.26467(8) 0.0401(5) Uani 1 1 d .
Ge1 Ge 0.7639(3) 0.6968(2) 0.23108(12) 0.0213(7) Uani 1 1 d .
O1 O 0.3261(19) 0.9126(17) 0.3685(9) 0.034(5) Uani 1 1 d .
O1W O 0.422(2) 0.0758(18) 0.4558(10) 0.041(6) Uiso 1 1 d .
O2 O 0.5062(19) 0.7101(15) 0.3577(8) 0.025(5) Uani 1 1 d U
O2W O 1.271(3) 0.532(2) 0.2972(14) 0.078(9) Uiso 1 1 d .
O3 O 0.507(2) 0.9875(16) 0.2782(10) 0.040(6) Uani 1 1 d .
O3W O 1.151(4) 0.719(3) 0.374(2) 0.131(14) Uiso 1 1 d .
O4 O 0.5657(19) 0.8883(16) 0.3854(9) 0.027(5) Uani 1 1 d U
O4W O 1.155(2) 0.885(2) 0.2833(11) 0.055(7) Uani 1 1 d .
O5 O 0.6868(18) 0.8168(15) 0.2755(8) 0.026(5) Uani 1 1 d U
O5W O -0.011(3) 0.042(2) 0.2509(16) 0.084(10) Uani 1 1 d .
O6 O 0.456(2) 0.8059(18) 0.2529(9) 0.036(5) Uani 1 1 d U
O6W O 0.513(2) 1.359(2) 0.2151(14) 0.067(9) Uani 1 1 d .
O7 O 0.329(2) 0.6910(17) 0.2026(11) 0.046(5) Uani 1 1 d U
O7W O 0.888(9) 0.436(7) 0.554(4) 0.14(3) Uiso 0.50 1 d P
O8 O 0.563(2) 0.5746(17) 0.1343(9) 0.041(6) Uani 1 1 d .
O8W O 1.024(7) 0.898(7) 0.450(4) 0.13(3) Uani 0.50 1 d P
O9 O 0.6815(19) 0.6872(16) 0.1721(8) 0.027(5) Uani 1 1 d .
O10 O 0.498(2) 0.7963(17) 0.1274(10) 0.037(6) Uani 1 1 d .
O11 O 0.5113(19) 0.5860(15) 0.2639(9) 0.030(5) Uani 1 1 d U
O12 O 0.438(2) 0.5064(17) 0.3888(10) 0.036(5) Uani 1 1 d .
O13 O 0.6681(19) 0.5345(15) 0.4016(9) 0.030(5) Uani 1 1 d .
O14 O 0.758(2) 0.5861(16) 0.2846(8) 0.029(5) Uani 1 1 d U
O15 O 0.671(2) 0.4133(17) 0.3011(9) 0.037(6) Uani 1 1 d .
O16 O 0.883(2) 0.2660(16) 0.2393(9) 0.042(7) Uani 1 1 d .
O17 O 0.882(2) 0.4161(15) 0.3281(9) 0.031(5) Uani 1 1 d U
O18 O 0.9667(19) 0.4586(14) 0.2008(9) 0.027(5) Uani 1 1 d U
O19 O 0.756(2) 0.4496(17) 0.1796(10) 0.039(6) Uani 1 1 d U
O20 O 0.761(2) 0.4452(17) 0.0466(10) 0.040(6) Uani 1 1 d U
O21 O 0.899(2) 0.5542(15) 0.0961(9) 0.029(5) Uani 1 1 d U
O22 O 0.706(2) 0.6782(16) 0.0519(10) 0.046(7) Uani 1 1 d .
O23 O 0.628(2) 0.9048(19) 0.0264(10) 0.049(6) Uani 1 1 d U
O24 O 0.829(2) 0.8071(15) 0.0858(9) 0.033(6) Uani 1 1 d .
O25 O 0.6273(19) 0.9272(15) 0.1570(8) 0.025(5) Uani 1 1 d U
O26 O 0.643(2) 1.1235(17) 0.2078(10) 0.042(6) Uani 1 1 d .
O27 O 0.831(2) 0.9265(16) 0.1835(9) 0.035(6) Uani 1 1 d .
O28 O 0.7189(19) 1.0008(15) 0.3055(8) 0.028(5) Uani 1 1 d .
O29 O 0.766(2) 0.9186(18) 0.4269(9) 0.039(6) Uani 1 1 d .
O30 O 0.914(2) 0.8247(18) 0.3137(9) 0.039(6) Uani 1 1 d .
O31 O 0.761(2) 0.7104(14) 0.3867(8) 0.026(5) Uani 1 1 d .
O32 O 0.885(2) 0.5178(17) 0.4430(9) 0.038(5) Uani 1 1 d U
O33 O 0.9821(19) 0.5924(16) 0.3244(9) 0.029(5) Uani 1 1 d U
O34 O 1.154(2) 0.4481(16) 0.0829(9) 0.035(5) Uani 1 1 d U
O35 O 1.155(2) 0.5627(17) 0.1836(9) 0.036(5) Uiso 1 1 d .
O36 O 1.063(2) 0.6818(17) 0.0846(11) 0.043(6) Uani 1 1 d .
O37 O 0.917(2) 0.6927(16) 0.1949(9) 0.032(5) Uani 1 1 d U
O38 O 1.021(2) 0.9117(17) 0.0621(10) 0.048(6) Uani 1 1 d U
O39 O 1.076(2) 0.8207(16) 0.1735(9) 0.037(5) Uani 1 1 d U
Cu1 Cu 0.4229(4) 0.2537(3) 0.41479(18) 0.0432(12) Uani 1 1 d .
Cu2 Cu 0.5000 0.5000 0.0000 0.092(3) Uani 1 2 d S
N1 N 0.466(2) 0.298(2) 0.4946(12) 0.043(7) Uani 1 1 d DU
H1C H 0.4226 0.3675 0.5053 0.051 Uiso 1 1 calc R
H1D H 0.4452 0.2530 0.5278 0.051 Uiso 1 1 calc R
N2 N 0.610(2) 0.2162(17) 0.3802(10) 0.020(5) Uani 1 1 d U
H2B H 0.6368 0.1535 0.3572 0.024 Uiso 1 1 calc R
H2C H 0.6328 0.2713 0.3551 0.024 Uiso 1 1 calc R
N3 N 0.237(3) 0.296(3) 0.4469(14) 0.058(9) Uani 1 1 d D
H3A H 0.2164 0.2466 0.4778 0.069 Uiso 1 1 calc R
H3B H 0.2140 0.3622 0.4656 0.069 Uiso 1 1 calc R
N4 N 0.382(3) 0.235(2) 0.3339(12) 0.047(8) Uani 1 1 d DU
H4C H 0.3994 0.2888 0.3062 0.056 Uiso 1 1 calc R
H4D H 0.4294 0.1696 0.3166 0.056 Uiso 1 1 calc R
N5 N 0.623(4) 0.355(3) -0.030(2) 0.108(15) Uiso 1 1 d D
H5B H 0.6102 0.3387 -0.0673 0.130 Uiso 1 1 calc R
H5C H 0.7003 0.3657 -0.0382 0.130 Uiso 1 1 calc R
N6 N 0.421(4) 0.413(3) 0.077(2) 0.104(14) Uani 1 1 d U
H6A H 0.4204 0.4390 0.1152 0.125 Uiso 1 1 calc R
H6B H 0.3423 0.4123 0.0765 0.125 Uiso 1 1 calc R
N7 N 1.034(3) 0.321(2) 0.0285(12) 0.055(9) Uani 1 1 d .
H7A H 1.0513 0.3862 0.0277 0.083 Uiso 1 1 calc R
H7B H 0.9517 0.3312 0.0352 0.083 Uiso 1 1 calc R
H7C H 1.0717 0.2874 -0.0089 0.083 Uiso 1 1 calc R
N8 N 0.903(3) 0.185(3) 0.0905(16) 0.076(11) Uiso 1 1 d D
H8B H 0.8785 0.2368 0.0623 0.114 Uiso 1 1 calc R
H8C H 0.8751 0.2121 0.1301 0.114 Uiso 1 1 calc R
H8D H 0.8716 0.1278 0.0882 0.114 Uiso 1 1 calc R
C12 C 1.169(4) 0.077(3) 0.1028(18) 0.061 Uiso 1 1 d .
H12A H 1.2412 0.0969 0.0774 0.091 Uiso 1 1 calc R
H12B H 1.1798 -0.0015 0.0993 0.091 Uiso 1 1 calc R
H12C H 1.1571 0.0944 0.1471 0.091 Uiso 1 1 calc R
C1 C 0.600(3) 0.290(3) 0.4824(18) 0.057(11) Uiso 1 1 d D
H1A H 0.6174 0.3588 0.4652 0.068 Uiso 1 1 calc R
H1B H 0.6296 0.2705 0.5215 0.068 Uiso 1 1 calc R
C2 C 0.656(3) 0.203(3) 0.4357(19) 0.062(11) Uiso 1 1 d D
H2A H 0.6448 0.1328 0.4566 0.074 Uiso 1 1 calc R
C3 C 0.793(3) 0.195(3) 0.4142(18) 0.057(11) Uiso 1 1 d D
H3C H 0.8283 0.1856 0.4511 0.085 Uiso 1 1 calc R
H3D H 0.8047 0.2614 0.3914 0.085 Uiso 1 1 calc R
H3E H 0.8328 0.1327 0.3863 0.085 Uiso 1 1 calc R
C4 C 0.164(3) 0.301(4) 0.3995(15) 0.077 Uiso 1 1 d D
H4A H 0.1306 0.3769 0.3874 0.092 Uiso 1 1 calc R
H4B H 0.0946 0.2679 0.4167 0.092 Uiso 1 1 calc R
C5 C 0.251(3) 0.237(4) 0.3426(16) 0.072 Uiso 1 1 d D
H5A H 0.2548 0.1626 0.3602 0.086 Uiso 1 1 calc R
C6 C 0.199(4) 0.229(4) 0.2858(18) 0.076 Uiso 1 1 d D
H6C H 0.2630 0.1832 0.2537 0.115 Uiso 1 1 calc R
H6D H 0.1713 0.3011 0.2681 0.115 Uiso 1 1 calc R
H6E H 0.1298 0.1961 0.2993 0.115 Uiso 1 1 calc R
C7 C 0.622(4) 0.259(3) 0.0124(19) 0.080 Uiso 1 1 d D
H7D H 0.6969 0.2365 0.0292 0.096 Uiso 1 1 calc R
H7E H 0.6144 0.1974 -0.0094 0.096 Uiso 1 1 calc R
C8 C 0.508(4) 0.303(4) 0.064(2) 0.087 Uiso 1 1 d D
H8A H 0.5576 0.3141 0.0936 0.104 Uiso 1 1 calc R
C9 C 0.478(5) 0.202(4) 0.102(2) 0.087 Uiso 1 1 d .
H9A H 0.5340 0.1364 0.0816 0.130 Uiso 1 1 calc R
H9B H 0.3932 0.2025 0.1030 0.130 Uiso 1 1 calc R
H9C H 0.4870 0.2049 0.1452 0.130 Uiso 1 1 calc R
C10 C 1.087(5) 0.241(3) 0.090(2) 0.081 Uiso 1 1 d D
H10A H 1.1774 0.2216 0.0830 0.097 Uiso 1 1 calc R
H10B H 1.0469 0.2720 0.1319 0.097 Uiso 1 1 calc R
C11 C 1.039(3) 0.148(3) 0.075(2) 0.083 Uiso 1 1 d D
H11A H 1.0642 0.1402 0.0285 0.099 Uiso 1 1 calc R

loop_
_atom_site_aniso_label
_atom_site_aniso_U_11
_atom_site_aniso_U_22
_atom_site_aniso_U_33
_atom_site_aniso_U_23
_atom_site_aniso_U_13
_atom_site_aniso_U_12
W1 0.0294(9) 0.0251(7) 0.0223(7) -0.0079(5) 0.0072(6) 0.0012(6)
W2 0.0366(9) 0.0261(7) 0.0205(7) -0.0043(5) -0.0002(6) 0.0007(6)
W3 0.0410(9) 0.0250(7) 0.0196(6) -0.0012(5) 0.0028(6) -0.0043(6)
W4 0.0482(10) 0.0180(6) 0.0183(6) -0.0022(4) 0.0011(6) 0.0036(6)
W5 0.0443(10) 0.0236(7) 0.0155(6) -0.0059(4) 0.0020(6) 0.0031(6)
W6 0.0394(9) 0.0252(7) 0.0194(7) 0.0002(5) 0.0024(6) 0.0041(6)
W7 0.0328(9) 0.0199(6) 0.0251(7) -0.0034(5) 0.0053(6) 0.0033(6)
W8 0.0308(9) 0.0253(7) 0.0202(6) -0.0083(5) 0.0057(6) 0.0002(6)
W9 0.0413(10) 0.0269(7) 0.0174(6) -0.0011(5) 0.0014(6) 0.0010(6)
W10 0.0372(9) 0.0275(7) 0.0188(7) -0.0039(5) 0.0066(6) 0.0105(6)
W11 0.0338(9) 0.0283(7) 0.0202(7) 0.0008(5) 0.0080(6) 0.0041(6)
Sm1 0.0423(13) 0.0318(9) 0.0274(9) -0.0029(7) 0.0099(8) 0.0064(8)
Ge1 0.025(2) 0.0159(16) 0.0137(15) 0.0012(11) 0.0045(13) 0.0024(14)
O1 0.014(13) 0.042(13) 0.038(12) -0.022(10) -0.002(10) 0.009(10)
O2 0.033(9) 0.031(8) 0.014(7) 0.002(6) -0.008(7) -0.012(7)
O3 0.036(15) 0.025(12) 0.047(14) -0.007(9) 0.012(11) -0.006(11)
O4 0.020(9) 0.032(8) 0.026(8) -0.004(6) -0.005(7) -0.001(7)
O4W 0.06(2) 0.056(16) 0.051(15) -0.030(12) -0.020(13) -0.009(14)
O5 0.018(8) 0.027(8) 0.020(7) -0.005(6) 0.007(6) 0.006(7)
O5W 0.07(2) 0.032(16) 0.15(3) -0.017(17) -0.05(2) 0.027(15)
O6 0.027(9) 0.047(9) 0.033(8) 0.002(7) -0.010(7) -0.005(7)
O6W 0.030(17) 0.044(16) 0.11(2) -0.016(15) 0.008(16) 0.003(13)
O7 0.059(11) 0.028(12) 0.054(14) 0.005(10) -0.017(13) -0.013(12)
O8 0.08(2) 0.036(12) 0.018(11) 0.001(9) -0.023(11) -0.014(13)
O8W 0.09(6) 0.15(7) 0.15(6) -0.10(6) -0.07(5) 0.02(5)
O9 0.026(13) 0.034(12) 0.015(10) 0.000(8) -0.010(9) 0.005(10)
O10 0.028(14) 0.040(13) 0.036(12) 0.003(10) -0.016(10) 0.009(11)
O11 0.032(9) 0.024(8) 0.022(8) -0.002(6) 0.005(7) 0.005(7)
O12 0.023(14) 0.039(13) 0.048(13) -0.008(10) -0.010(11) -0.008(11)
O13 0.020(13) 0.027(11) 0.026(11) -0.006(8) 0.009(9) 0.009(9)
O14 0.034(9) 0.034(8) 0.013(7) 0.002(6) -0.007(7) 0.002(7)
O15 0.017(13) 0.043(13) 0.033(12) 0.002(9) 0.004(10) 0.010(10)
O16 0.08(2) 0.033(12) 0.014(11) -0.010(8) 0.007(11) -0.025(13)
O17 0.036(9) 0.019(8) 0.025(8) 0.012(6) -0.003(7) 0.006(7)
O18 0.028(9) 0.014(7) 0.027(8) 0.001(6) 0.005(7) 0.003(7)
O19 0.037(10) 0.034(8) 0.043(9) 0.007(7) 0.004(7) -0.018(7)
O20 0.053(10) 0.031(8) 0.033(8) -0.017(7) -0.002(7) -0.006(7)
O21 0.038(9) 0.022(8) 0.025(8) -0.002(6) 0.005(7) -0.014(7)
O22 0.067(19) 0.011(11) 0.048(14) -0.005(9) -0.006(13) 0.006(11)
O23 0.057(10) 0.049(9) 0.036(9) 0.010(7) -0.017(8) -0.002(8)
O24 0.043(15) 0.017(10) 0.020(10) 0.006(8) 0.007(10) 0.011(10)
O25 0.021(9) 0.031(8) 0.022(7) -0.002(6) -0.011(7) 0.003(7)
O26 0.023(14) 0.038(13) 0.043(13) -0.001(10) 0.011(11) 0.010(11)
O27 0.052(16) 0.028(11) 0.017(10) 0.008(8) 0.003(10) -0.010(11)
O28 0.021(13) 0.032(11) 0.020(10) -0.005(8) 0.010(9) -0.002(10)
O29 0.035(15) 0.057(15) 0.014(10) -0.010(9) 0.011(10) -0.004(12)
O30 0.044(16) 0.048(14) 0.015(11) -0.005(9) -0.004(10) 0.003(12)
O31 0.038(14) 0.011(10) 0.024(11) -0.004(7) -0.001(9) 0.000(9)
O32 0.050(10) 0.041(9) 0.028(8) 0.006(7) -0.018(7) -0.012(8)
O33 0.019(9) 0.040(8) 0.032(8) -0.007(7) -0.015(7) -0.003(7)
O34 0.034(9) 0.028(8) 0.032(8) -0.008(7) -0.001(7) 0.008(7)
O36 0.031(15) 0.031(13) 0.054(15) -0.017(10) 0.004(12) 0.007(11)
O37 0.030(9) 0.033(8) 0.020(8) -0.013(6) 0.009(7) 0.002(7)
O38 0.054(10) 0.035(9) 0.042(9) 0.012(7) -0.003(8) -0.003(8)
O39 0.039(9) 0.033(8) 0.027(8) 0.005(7) -0.003(7) 0.006(7)
Cu1 0.049(3) 0.038(2) 0.027(2) -0.0081(17) 0.006(2) 0.004(2)
Cu2 0.067(7) 0.086(6) 0.114(7) 0.029(5) -0.028(6) -0.007(5)
N1 0.041(11) 0.042(10) 0.041(10) -0.010(8) -0.006(8) -0.004(8)
N2 0.020(9) 0.017(8) 0.015(8) 0.008(6) -0.001(7) 0.003(7)
N3 0.021(19) 0.08(2) 0.06(2) -0.026(17) -0.011(15) 0.018(17)
N4 0.054(12) 0.041(10) 0.039(10) -0.003(8) -0.007(8) -0.003(8)
N6 0.104(17) 0.099(16) 0.106(16) 0.011(10) -0.025(10) -0.025(10)
N7 0.05(2) 0.07(2) 0.024(15) -0.007(14) -0.016(14) 0.020(18)

loop_
_atom_type_symbol
_atom_type_description
_atom_type_scat_dispersion_real
_atom_type_scat_dispersion_imag
_atom_type_scat_source
C C 0.0033 0.0016 'International Tables Vol C Tables 4.2.6.8 and 6.1.1.4'
H H 0.0000 0.0000 'International Tables Vol C Tables 4.2.6.8 and 6.1.1.4'
Cu Cu 0.3201 1.2651 'International Tables Vol C Tables 4.2.6.8 and 6.1.1.4'
Ge Ge 0.1547 1.8001 'International Tables Vol C Tables 4.2.6.8 and 6.1.1.4'
N N 0.0061 0.0033 'International Tables Vol C Tables 4.2.6.8 and 6.1.1.4'
O O 0.0106 0.0060 'International Tables Vol C Tables 4.2.6.8 and 6.1.1.4'
Sm Sm -0.1638 3.4418 'International Tables Vol C Tables 4.2.6.8 and 6.1.1.4'
W W -0.8490 6.8722 'International Tables Vol C Tables 4.2.6.8 and 6.1.1.4'

loop_
_geom_angle_atom_site_label_1
_geom_angle_atom_site_label_2
_geom_angle_atom_site_label_3
_geom_angle
_geom_angle_site_symmetry_1
_geom_angle_site_symmetry_3
O1 W1 O4 103.7(9) . .
O1 W1 O2 102.7(10) . .
O4 W1 O2 90.2(8) . .
O1 W1 O6 101.2(10) . .
O4 W1 O6 155.0(9) . .
O2 W1 O6 85.1(8) . .
O1 W1 O3 99.8(10) . .
O4 W1 O3 89.3(9) . .
O2 W1 O3 156.9(8) . .
O6 W1 O3 85.6(9) . .
O1 W1 O5 170.4(9) . .
O4 W1 O5 72.5(7) . .
O2 W1 O5 86.3(8) . .
O6 W1 O5 82.7(8) . .
O3 W1 O5 71.6(8) . .
O7 W2 O6 100.8(10) . .
O7 W2 O11 99.7(10) . .
O6 W2 O11 88.5(8) . .
O7 W2 O8 102.5(11) . .
O6 W2 O8 156.7(10) . .
O11 W2 O8 89.3(8) . .
O7 W2 O10 100.8(10) . .
O6 W2 O10 85.9(9) . .
O11 W2 O10 159.4(9) . .
O8 W2 O10 88.1(8) . .
O7 W2 O9 172.0(9) . .
O6 W2 O9 84.4(8) . .
O11 W2 O9 86.5(8) . .
O8 W2 O9 72.3(9) . .
O10 W2 O9 73.3(8) . .
O12 W3 O13 103.8(9) . .
O12 W3 O2 102.0(9) . .
O13 W3 O2 92.6(8) . .
O12 W3 O11 97.9(9) . .
O13 W3 O11 158.2(8) . .
O2 W3 O11 84.5(8) . .
O12 W3 O15 100.2(9) . .
O13 W3 O15 90.3(9) . .
O2 W3 O15 156.2(8) . .
O11 W3 O15 84.1(8) . .
O12 W3 O14 171.3(8) . .
O13 W3 O14 73.3(7) . .
O2 W3 O14 86.4(7) . .
O11 W3 O14 85.0(8) . .
O15 W3 O14 71.9(8) . .
O16 W4 O18 103.5(9) . .
O16 W4 O17 100.0(9) . .
O18 W4 O17 93.0(9) . .
O16 W4 O15 97.2(10) . .
O18 W4 O15 158.8(8) . .
O17 W4 O15 88.0(9) . .
O16 W4 O19 98.6(10) . .
O18 W4 O19 86.4(9) . .
O17 W4 O19 160.9(8) . .
O15 W4 O19 85.9(9) . .
O16 W4 O14 169.9(7) . .
O18 W4 O14 83.9(7) . .
O17 W4 O14 72.4(7) . .
O15 W4 O14 76.2(8) . .
O19 W4 O14 88.6(8) . .
O20 W5 O21 103.4(10) . .
O20 W5 O8 97.8(10) . .
O21 W5 O8 158.7(8) . .
O20 W5 O19 100.4(10) . .
O21 W5 O19 89.7(9) . .
O8 W5 O19 87.3(9) . .
O20 W5 O22 99.9(10) . .
O21 W5 O22 90.5(10) . .
O8 W5 O22 84.9(10) . .
O19 W5 O22 159.1(9) . .
O20 W5 O9 168.4(9) . .
O21 W5 O9 86.2(8) . .
O8 W5 O9 72.6(8) . .
O19 W5 O9 85.9(8) . .
O22 W5 O9 73.3(8) . .
O23 W6 O24 104.5(10) . .
O23 W6 O25 102.0(9) . .
O24 W6 O25 87.6(9) . .
O23 W6 O10 98.2(11) . .
O24 W6 O10 157.2(8) . .
O25 W6 O10 89.2(9) . .
O23 W6 O22 98.3(10) . .
O24 W6 O22 88.9(10) . .
O25 W6 O22 159.7(9) . .
O10 W6 O22 86.3(10) . .
O23 W6 O9 166.9(10) . .
O24 W6 O9 84.8(7) . .
O25 W6 O9 87.5(7) . .
O10 W6 O9 72.5(8) . .
O22 W6 O9 72.3(8) . .
O26 W7 O27 104.1(9) . .
O26 W7 O3 100.1(9) . .
O27 W7 O3 155.8(8) . .
O26 W7 O25 103.8(10) . .
O27 W7 O25 83.7(9) . .
O3 W7 O25 89.2(9) . .
O26 W7 O28 94.6(10) . .
O27 W7 O28 91.4(9) . .
O3 W7 O28 88.1(9) . .
O25 W7 O28 161.6(8) . .
O26 W7 O5 167.1(9) . .
O27 W7 O5 83.1(7) . .
O3 W7 O5 73.4(8) . .
O25 W7 O5 87.5(7) . .
O28 W7 O5 74.4(7) . .
O29 W8 O30 103.7(10) . .
O29 W8 O31 101.7(9) . .
O30 W8 O31 93.1(9) . .
O29 W8 O28 98.8(9) . .
O30 W8 O28 91.3(8) . .
O31 W8 O28 157.4(8) . .
O29 W8 O4 94.0(9) . .
O30 W8 O4 162.3(9) . .
O31 W8 O4 84.9(8) . .
O28 W8 O4 84.1(8) . .
O29 W8 O5 163.0(9) . .
O30 W8 O5 91.9(8) . .
O31 W8 O5 84.1(7) . .
O28 W8 O5 73.6(7) . .
O4 W8 O5 70.4(7) . .
O32 W9 O33 102.6(10) . .
O32 W9 O31 100.6(9) . .
O33 W9 O31 92.1(9) . .
O32 W9 O17 101.8(9) . .
O33 W9 O17 94.8(8) . .
O31 W9 O17 154.5(9) . .
O32 W9 O13 93.1(9) . .
O33 W9 O13 164.2(8) . .
O31 W9 O13 83.8(8) . .
O17 W9 O13 82.9(8) . .
O32 W9 O14 164.5(9) . .
O33 W9 O14 92.1(8) . .
O31 W9 O14 83.8(8) . .
O17 W9 O14 71.5(7) . .
O13 W9 O14 72.4(8) . .
O35 W10 O34 99.9(10) . .
O35 W10 O36 96.4(10) . .
O34 W10 O36 99.6(9) . .
O35 W10 O18 95.4(9) . .
O34 W10 O18 100.5(8) . .
O36 W10 O18 154.5(9) . .
O35 W10 O21 168.4(8) . .
O34 W10 O21 91.4(9) . .
O36 W10 O21 83.8(9) . .
O18 W10 O21 80.1(8) . .
O35 W10 O37 85.5(9) . .
O34 W10 O37 172.0(8) . .
O36 W10 O37 73.8(7) . .
O18 W10 O37 84.7(7) . .
O21 W10 O37 83.4(8) . .
O39 W11 O38 102.0(11) . .
O39 W11 O36 95.4(10) . .
O38 W11 O36 98.4(10) . .
O39 W11 O27 94.1(9) . .
O38 W11 O27 103.3(9) . .
O36 W11 O27 154.0(9) . .
O39 W11 O24 166.2(8) . .
O38 W11 O24 91.9(10) . .
O36 W11 O24 83.3(9) . .
O27 W11 O24 81.8(8) . .
O39 W11 O37 83.2(9) . .
O38 W11 O37 170.5(9) . .
O36 W11 O37 73.1(8) . .
O27 W11 O37 84.1(7) . .
O24 W11 O37 83.2(7) . .
O33 Sm1 O30 73.0(7) . .
O33 Sm1 O39 128.7(8) . .
O30 Sm1 O39 81.7(7) . .
O33 Sm1 O35 82.4(7) . .
O30 Sm1 O35 129.6(8) . .
O39 Sm1 O35 80.7(7) . .
O33 Sm1 O7 141.0(7) . 1_655
O30 Sm1 O7 145.2(7) . 1_655
O39 Sm1 O7 78.1(7) . 1_655
O35 Sm1 O7 74.2(7) . 1_655
O33 Sm1 O3W 81.6(11) . .
O30 Sm1 O3W 81.4(11) . .
O39 Sm1 O3W 137.9(11) . .
O35 Sm1 O3W 138.0(11) . .
O7 Sm1 O3W 95.2(11) 1_655 .
O33 Sm1 O4W 135.7(7) . .
O30 Sm1 O4W 73.7(8) . .
O39 Sm1 O4W 73.1(8) . .
O35 Sm1 O4W 141.8(7) . .
O7 Sm1 O4W 73.6(8) 1_655 .
O3W Sm1 O4W 65.2(11) . .
O33 Sm1 O2W 76.8(8) . .
O30 Sm1 O2W 138.1(8) . .
O39 Sm1 O2W 140.3(8) . .
O35 Sm1 O2W 72.7(8) . .
O7 Sm1 O2W 66.8(8) 1_655 .
O3W Sm1 O2W 65.9(12) . .
O4W Sm1 O2W 111.8(9) . .
O37 Ge1 O14 109.9(10) . .
O37 Ge1 O5 112.5(9) . .
O14 Ge1 O5 106.8(8) . .
O37 Ge1 O9 110.2(9) . .
O14 Ge1 O9 108.4(10) . .
O5 Ge1 O9 109.0(10) . .
W1 O2 W3 154.4(10) . .
W7 O3 W1 122.2(11) . .
W1 O4 W8 121.7(9) . .
Ge1 O5 W8 121.2(10) . .
Ge1 O5 W7 120.8(8) . .
W8 O5 W7 95.1(7) . .
Ge1 O5 W1 124.3(10) . .
W8 O5 W1 95.3(6) . .
W7 O5 W1 92.7(7) . .
W2 O6 W1 151.9(12) . .
W2 O7 Sm1 153.6(13) . 1_455
W2 O8 W5 120.3(11) . .
Ge1 O9 W5 122.5(10) . .
Ge1 O9 W2 123.5(9) . .
W5 O9 W2 94.8(8) . .
Ge1 O9 W6 120.0(10) . .
W5 O9 W6 94.7(6) . .
W2 O9 W6 94.0(7) . .
W2 O10 W6 120.2(11) . .
W2 O11 W3 149.5(12) . .
W3 O13 W9 120.1(9) . .
Ge1 O14 W9 123.3(11) . .
Ge1 O14 W4 121.6(9) . .
W9 O14 W4 95.1(7) . .
Ge1 O14 W3 122.8(10) . .
W9 O14 W3 94.2(6) . .
W4 O14 W3 91.9(7) . .
W4 O15 W3 120.0(12) . .
W4 O17 W9 120.7(9) . .
W4 O18 W10 158.2(12) . .
W4 O19 W5 147.0(12) . .
W5 O21 W10 150.9(10) . .
W6 O22 W5 119.5(11) . .
W6 O24 W11 149.9(10) . .
W6 O25 W7 152.5(11) . .
W7 O27 W11 158.3(13) . .
W7 O28 W8 116.7(10) . .
W8 O30 Sm1 156.4(12) . .
W9 O31 W8 144.8(10) . .
W9 O33 Sm1 158.1(11) . .
W10 O35 Sm1 124.8(11) . .
W10 O36 W11 116.6(10) . .
Ge1 O37 W10 124.5(11) . .
Ge1 O37 W11 122.9(11) . .
W10 O37 W11 95.5(7) . .
W11 O39 Sm1 128.4(11) . .
N4 Cu1 N3 82.8(11) . .
N4 Cu1 N2 96.2(10) . .
N3 Cu1 N2 177.9(12) . .
N4 Cu1 N1 171.2(12) . .
N3 Cu1 N1 97.6(11) . .
N2 Cu1 N1 83.1(10) . .
N4 Cu1 O1W 96.5(10) . .
N3 Cu1 O1W 87.7(12) . .
N2 Cu1 O1W 94.3(8) . .
N1 Cu1 O1W 92.3(10) . .
N5 Cu2 N5 180.000(4) . 2_665
N5 Cu2 N6 93.2(16) . 2_665
N5 Cu2 N6 86.8(16) 2_665 2_665
N5 Cu2 N6 86.8(16) . .
N5 Cu2 N6 93.2(16) 2_665 .
N6 Cu2 N6 180.0(19) 2_665 .
C1 N1 Cu1 111(2) . .
C1 N1 H1C 109.5 . .
Cu1 N1 H1C 109.5 . .
C1 N1 H1D 109.5 . .
Cu1 N1 H1D 109.5 . .
H1C N1 H1D 108.1 . .
C2 N2 Cu1 103.2(18) . .
C2 N2 H2B 111.1 . .
Cu1 N2 H2B 111.1 . .
C2 N2 H2C 111.1 . .
Cu1 N2 H2C 111.1 . .
H2B N2 H2C 109.1 . .
C4 N3 Cu1 117(2) . .
C4 N3 H3A 108.1 . .
Cu1 N3 H3A 108.1 . .
C4 N3 H3B 108.1 . .
Cu1 N3 H3B 108.1 . .
H3A N3 H3B 107.3 . .
C5 N4 Cu1 112(2) . .
C5 N4 H4C 109.2 . .
Cu1 N4 H4C 109.2 . .
C5 N4 H4D 109.2 . .
Cu1 N4 H4D 109.2 . .
H4C N4 H4D 107.9 . .
C7 N5 Cu2 119(3) . .
C7 N5 H5B 107.7 . .
Cu2 N5 H5B 107.7 . .
C7 N5 H5C 107.7 . .
Cu2 N5 H5C 107.7 . .
H5B N5 H5C 107.1 . .
C8 N6 Cu2 100(3) . .
C8 N6 H6A 111.9 . .
Cu2 N6 H6A 111.9 . .
C8 N6 H6B 111.9 . .
Cu2 N6 H6B 111.9 . .
H6A N6 H6B 109.6 . .
C10 N7 H7A 109.5 . .
C10 N7 H7B 109.5 . .
H7A N7 H7B 109.5 . .
C10 N7 H7C 109.5 . .
H7A N7 H7C 109.5 . .
H7B N7 H7C 109.5 . .
C11 N8 H8B 109.5 . .
C11 N8 H8C 109.5 . .
H8B N8 H8C 109.5 . .
C11 N8 H8D 109.5 . .
H8B N8 H8D 109.5 . .
H8C N8 H8D 109.5 . .
C11 C12 H12A 109.5 . .
C11 C12 H12B 109.5 . .
H12A C12 H12B 109.5 . .
C11 C12 H12C 109.5 . .
H12A C12 H12C 109.5 . .
H12B C12 H12C 109.5 . .
C2 C1 N1 104(3) . .
C2 C1 H1A 111.0 . .
N1 C1 H1A 111.0 . .
C2 C1 H1B 111.0 . .
N1 C1 H1B 111.0 . .
H1A C1 H1B 109.0 . .
N2 C2 C1 116(3) . .
N2 C2 C3 107(3) . .
C1 C2 C3 108(3) . .
N2 C2 H2A 108.5 . .
C1 C2 H2A 108.5 . .
C3 C2 H2A 108.5 . .
C2 C3 H3C 109.5 . .
C2 C3 H3D 109.5 . .
H3C C3 H3D 109.5 . .
C2 C3 H3E 109.5 . .
H3C C3 H3E 109.5 . .
H3D C3 H3E 109.5 . .
N3 C4 C5 106(3) . .
N3 C4 H4A 110.5 . .
C5 C4 H4A 110.5 . .
N3 C4 H4B 110.5 . .
C5 C4 H4B 110.5 . .
H4A C4 H4B 108.6 . .
N4 C5 C4 115(3) . .
N4 C5 C6 121(3) . .
C4 C5 C6 118(3) . .
N4 C5 H5A 98.3 . .
C4 C5 H5A 98.3 . .
C6 C5 H5A 98.3 . .
C5 C6 H6C 109.5 . .
C5 C6 H6D 109.5 . .
H6C C6 H6D 109.5 . .
C5 C6 H6E 109.5 . .
H6C C6 H6E 109.5 . .
H6D C6 H6E 109.5 . .
N5 C7 C8 101(3) . .
N5 C7 H7D 111.5 . .
C8 C7 H7D 111.5 . .
N5 C7 H7E 111.5 . .
C8 C7 H7E 111.5 . .
H7D C7 H7E 109.3 . .
N6 C8 C7 133(4) . .
N6 C8 C9 120(4) . .
C7 C8 C9 106(4) . .
N6 C8 H8A 92.6 . .
C7 C8 H8A 92.6 . .
C9 C8 H8A 92.6 . .
C8 C9 H9A 109.5 . .
C8 C9 H9B 109.5 . .
H9A C9 H9B 109.5 . .
C8 C9 H9C 109.5 . .
H9A C9 H9C 109.5 . .
H9B C9 H9C 109.5 . .
C11 C10 N7 92(3) . .
C11 C10 H10A 113.3 . .
N7 C10 H10A 113.3 . .
C11 C10 H10B 113.3 . .
N7 C10 H10B 113.3 . .
H10A C10 H10B 110.6 . .
N8 C11 C10 108(4) . .
N8 C11 C12 146(4) . .
C10 C11 C12 79(3) . .
N8 C11 H11A 105.2 . .
C10 C11 H11A 105.2 . .
C12 C11 H11A 105.2 . .

loop_
_geom_bond_atom_site_label_1
_geom_bond_atom_site_label_2
_geom_bond_distance
_geom_bond_site_symmetry_2
W1 O1 1.674(19) .
W1 O4 1.85(2) .
W1 O2 1.893(18) .
W1 O6 1.92(2) .
W1 O3 1.94(2) .
W1 O5 2.344(19) .
W2 O7 1.63(3) .
W2 O6 1.91(2) .
W2 O11 1.915(19) .
W2 O8 1.92(2) .
W2 O10 1.94(2) .
W2 O9 2.28(2) .
W3 O12 1.74(2) .
W3 O13 1.85(2) .
W3 O2 1.934(19) .
W3 O11 1.96(2) .
W3 O15 1.98(2) .
W3 O14 2.39(2) .
W4 O16 1.74(2) .
W4 O18 1.867(19) .
W4 O17 1.89(2) .
W4 O15 1.89(2) .
W4 O19 1.92(2) .
W4 O14 2.275(19) .
W5 O20 1.740(19) .
W5 O21 1.80(2) .
W5 O8 1.93(3) .
W5 O19 1.95(2) .
W5 O22 1.95(2) .
W5 O9 2.262(18) .
W6 O23 1.75(2) .
W6 O24 1.84(2) .
W6 O25 1.888(18) .
W6 O10 1.94(2) .
W6 O22 1.94(2) .
W6 O9 2.311(18) .
W7 O26 1.68(2) .
W7 O27 1.85(2) .
W7 O3 1.89(2) .
W7 O25 1.921(18) .
W7 O28 1.95(2) .
W7 O5 2.302(18) .
W8 O29 1.72(2) .
W8 O30 1.76(2) .
W8 O31 1.936(17) .
W8 O28 2.020(19) .
W8 O4 2.06(2) .
W8 O5 2.28(2) .
W9 O32 1.73(2) .
W9 O33 1.75(2) .
W9 O31 1.908(17) .
W9 O17 1.963(19) .
W9 O13 2.08(2) .
W9 O14 2.260(19) .
W10 O35 1.74(2) .
W10 O34 1.765(18) .
W10 O36 1.95(2) .
W10 O18 1.961(17) .
W10 O21 2.14(2) .
W10 O37 2.242(18) .
W11 O39 1.72(2) .
W11 O38 1.76(2) .
W11 O36 1.97(2) .
W11 O27 1.98(2) .
W11 O24 2.10(2) .
W11 O37 2.26(2) .
Sm1 O33 2.36(2) .
Sm1 O30 2.37(2) .
Sm1 O39 2.391(19) .
Sm1 O35 2.44(2) .
Sm1 O7 2.51(3) 1_655
Sm1 O3W 2.53(4) .
Sm1 O4W 2.55(2) .
Sm1 O2W 2.61(3) .
Ge1 O37 1.72(2) .
Ge1 O14 1.738(18) .
Ge1 O5 1.745(17) .
Ge1 O9 1.775(19) .
O1W Cu1 2.34(2) .
O7 Sm1 2.51(3) 1_455
Cu1 N4 1.95(3) .
Cu1 N3 2.00(3) .
Cu1 N2 2.01(2) .
Cu1 N1 2.04(3) .
Cu2 N5 2.01(4) .
Cu2 N5 2.01(4) 2_665
Cu2 N6 2.07(4) 2_665
Cu2 N6 2.07(4) .
N1 C1 1.452(10) .
N1 H1C 0.9000 .
N1 H1D 0.9000 .
N2 C2 1.39(4) .
N2 H2B 0.9000 .
N2 H2C 0.9000 .
N3 C4 1.449(10) .
N3 H3A 0.9000 .
N3 H3B 0.9000 .
N4 C5 1.447(10) .
N4 H4C 0.9000 .
N4 H4D 0.9000 .
N5 C7 1.452(10) .
N5 H5B 0.9000 .
N5 H5C 0.9000 .
N6 C8 1.47(5) .
N6 H6A 0.9000 .
N6 H6B 0.9000 .
N7 C10 1.72(5) .
N7 H7A 0.8900 .
N7 H7B 0.8900 .
N7 H7C 0.8900 .
N8 C11 1.455(10) .
N8 H8B 0.8900 .
N8 H8C 0.8900 .
N8 H8D 0.8900 .
C12 C11 1.72(5) .
C12 H12A 0.9600 .
C12 H12B 0.9600 .
C12 H12C 0.9600 .
C1 C2 1.44(5) .
C1 H1A 0.9700 .
C1 H1B 0.9700 .
C2 C3 1.496(10) .
C2 H2A 0.9800 .
C3 H3C 0.9600 .
C3 H3D 0.9600 .
C3 H3E 0.9600 .
C4 C5 1.495(10) .
C4 H4A 0.9700 .
C4 H4B 0.9700 .
C5 C6 1.498(10) .
C5 H5A 0.9800 .
C6 H6C 0.9600 .
C6 H6D 0.9600 .
C6 H6E 0.9600 .
C7 C8 1.493(10) .
C7 H7D 0.9700 .
C7 H7E 0.9700 .
C8 C9 1.52(6) .
C8 H8A 0.9800 .
C9 H9A 0.9600 .
C9 H9B 0.9600 .
C9 H9C 0.9600 .
C10 C11 1.496(10) .
C10 H10A 0.9700 .
C10 H10B 0.9700 .
C11 H11A 0.9800 .

loop_
_geom_hbond_atom_site_label_D
_geom_hbond_atom_site_label_H
_geom_hbond_atom_site_label_A
_geom_hbond_distance_DH
_geom_hbond_distance_HA
_geom_hbond_distance_DA
_geom_hbond_angle_DHA
_geom_hbond_site_symmetry_A
N1 H1C O13 0.90 2.29 3.01(3) 136.6 2_666
N1 H1D O4 0.90 2.47 3.36(3) 168.0 2_666
N1 H1D O31 0.90 2.56 3.18(3) 126.6 2_666
N2 H2B O28 0.90 2.15 3.05(3) 174.3 1_545
N2 H2C O15 0.90 2.14 3.03(3) 174.2 .
N3 H3B O32 0.90 2.41 3.23(4) 151.7 2_666
N3 H3B O7W 0.90 2.54 3.29(9) 141.2 2_666
N4 H4C O6W 0.90 2.31 3.15(4) 154.3 1_545
N4 H4D O3 0.90 2.35 3.23(3) 165.7 1_545
N5 H5C O20 0.90 2.45 2.99(5) 118.1 .
N5 H5C O36 0.90 2.56 3.40(5) 156.0 2_765
N6 H6A O6W 0.90 2.62 3.33(6) 135.7 1_545
N6 H6B O34 0.90 2.04 2.93(5) 166.6 1_455
N7 H7A O34 0.89 2.17 2.83(4) 131.2 .
N7 H7A O21 0.89 2.62 3.19(3) 122.6 .
N7 H7B O20 0.89 2.23 3.03(4) 149.7 .
N7 H7C O24 0.89 2.02 2.90(3) 171.3 2_765
N7 H7C O36 0.89 2.43 2.90(4) 113.2 2_765
N7 H7C O22 0.89 2.61 3.04(4) 110.5 2_765
N8 H8B O20 0.89 2.64 3.41(4) 145.6 .
N8 H8C O16 0.89 2.51 3.35(4) 158.6 .
